data_4350545
loop_
_publ_author_name
'Ferreira, Cara L.'
'Ewart, Charles B.'
'Barta, Cheri A.'
'Little, Susan'
'Yardley, Vanessa'
'Martins, Candice'
'Polishchuk, Elena'
'Smith, Peter J.'
'Moss, John R.'
'Merkel, Michael'
'Adam, Michael J.'
'Orvig, Chris'

_publ_section_title
;
 Synthesis, structure, and biological activity of ferrocenyl carbohydrate
 conjugates.
;
_journal_issue 20
_journal_name_full 'Inorganic chemistry'
_journal_page_first 8414
_journal_page_last 8422
_journal_paper_doi 10.1021/ic061166p
_journal_volume 45
_journal_year 2006
_chemical_formula_sum 'C25 H28 Fe O10 S'
_chemical_formula_weight 576.38
_space_group_IT_number 4
_space_group_name_Hall 'P 2yb'
_space_group_name_H-M_alt 'P 1 21 1'
_atom_sites_solution_hydrogens geom
_atom_sites_solution_primary direct
_atom_sites_solution_secondary difmap
_audit_creation_method SHELXL-97
_cell_angle_alpha 90.00
_cell_angle_beta 97.001(3)
_cell_angle_gamma 90.00
_cell_formula_units_Z 2
_cell_length_a 10.7128(8)
_cell_length_b 7.8560(5)
_cell_length_c 15.7821(11)
_cell_measurement_temperature 173(2)
_cell_volume 1318.31(16)
_computing_structure_refinement 'SHELXL-97 (Sheldrick, 1997)'
_computing_structure_solution 'SHELXS-97 (Sheldrick, 1990)'
_diffrn_ambient_temperature 173(2)
_diffrn_measured_fraction_theta_full 0.999
_diffrn_measured_fraction_theta_max 0.999
_diffrn_radiation_monochromator graphite
_diffrn_radiation_source 'fine-focus sealed tube'
_diffrn_radiation_type MoK\a
_diffrn_radiation_wavelength 0.71073
_diffrn_reflns_av_R_equivalents 0.0548
_diffrn_reflns_av_sigmaI/netI 0.0628
_diffrn_reflns_limit_h_max 12
_diffrn_reflns_limit_h_min -12
_diffrn_reflns_limit_k_max 9
_diffrn_reflns_limit_k_min -9
_diffrn_reflns_limit_l_max 18
_diffrn_reflns_limit_l_min -18
_diffrn_reflns_number 20981
_diffrn_reflns_theta_full 25.05
_diffrn_reflns_theta_max 25.05
_diffrn_reflns_theta_min 1.92
_exptl_absorpt_coefficient_mu 0.706
_exptl_crystal_density_diffrn 1.452
_exptl_crystal_density_method 'not measured'
_exptl_crystal_F_000 600
_refine_diff_density_max 0.372
_refine_diff_density_min -0.408
_refine_diff_density_rms 0.054
_refine_ls_abs_structure_details 'Flack H D (1983), Acta Cryst. A39, 876-881'
_refine_ls_abs_structure_Flack -0.006(17)
_refine_ls_extinction_method none
_refine_ls_goodness_of_fit_ref 1.012
_refine_ls_hydrogen_treatment mixed
_refine_ls_matrix_type full
_refine_ls_number_parameters 338
_refine_ls_number_reflns 4677
_refine_ls_number_restraints 1
_refine_ls_restrained_S_all 1.011
_refine_ls_R_factor_all 0.0709
_refine_ls_R_factor_gt 0.0413
_refine_ls_shift/su_max 0.011
_refine_ls_shift/su_mean 0.001
_refine_ls_structure_factor_coef Fsqd
_refine_ls_weighting_details 'calc w=1/[\s^2^(Fo^2^)+(0.0323P)^2^+0.4447P] where P=(Fo^2^+2Fc^2^)/3'
_refine_ls_weighting_scheme calc
_refine_ls_wR_factor_gt 0.0729
_refine_ls_wR_factor_ref 0.0809
_reflns_number_gt 3587
_reflns_number_total 4677
_reflns_threshold_expression >2sigma(I)
_cod_data_source_file ic061166prom20060626_061921.cif
_cod_data_source_block co320_0m
_cod_database_code 4350545

loop_
_symmetry_equiv_pos_as_xyz
'x, y, z'
'-x, y+1/2, -z'

loop_
_atom_site_label
_atom_site_type_symbol
_atom_site_fract_x
_atom_site_fract_y
_atom_site_fract_z
_atom_site_U_iso_or_equiv
_atom_site_adp_type
_atom_site_occupancy
_atom_site_symmetry_multiplicity
_atom_site_calc_flag
_atom_site_refinement_flags
C1 C 0.5781(3) 0.9047(5) 0.7621(2) 0.0306(9) Uani 1 1 d .
H1 H 0.5117 0.9781 0.7827 0.037 Uiso 1 1 calc R
C2 C 0.6061(3) 0.7530(4) 0.8209(2) 0.0264(9) Uani 1 1 d .
H2 H 0.6677 0.6763 0.7971 0.032 Uiso 1 1 calc R
C3 C 0.6589(3) 0.8095(5) 0.9097(2) 0.0271(7) Uani 1 1 d .
H3 H 0.5927 0.8676 0.9387 0.033 Uiso 1 1 calc R
C4 C 0.7702(3) 0.9258(5) 0.9052(2) 0.0276(8) Uani 1 1 d .
H4 H 0.8431 0.8585 0.8894 0.033 Uiso 1 1 calc R
C5 C 0.7394(3) 1.0678(5) 0.8412(2) 0.0295(8) Uani 1 1 d .
H5 H 0.6753 1.1451 0.8618 0.035 Uiso 1 1 calc R
C6 C 0.8538(3) 1.1697(5) 0.8261(3) 0.0382(10) Uani 1 1 d .
H6A H 0.8305 1.2618 0.7844 0.046 Uiso 1 1 calc R
H6B H 0.8930 1.2212 0.8801 0.046 Uiso 1 1 calc R
C7 C 0.4178(3) 0.9937(5) 0.6163(2) 0.0302(9) Uani 1 1 d .
C8 C 0.3716(3) 0.9763(4) 0.5258(2) 0.0311(9) Uani 1 1 d .
C9 C 0.2635(4) 1.0632(5) 0.4835(3) 0.0437(11) Uani 1 1 d .
H9 H 0.2092 1.1474 0.5093 0.052 Uiso 1 1 calc R
C10 C 0.2499(4) 1.0065(6) 0.3975(3) 0.0518(13) Uani 1 1 d .
H10 H 0.1819 1.0426 0.3520 0.062 Uiso 1 1 calc R
C11 C 0.3454(4) 0.8879(6) 0.3868(3) 0.0505(12) Uani 1 1 d .
H11 H 0.3568 0.8272 0.3326 0.061 Uiso 1 1 calc R
C12 C 0.4209(3) 0.8674(5) 0.4656(2) 0.0368(10) Uani 1 1 d .
H12 H 0.4960 0.7915 0.4771 0.044 Uiso 1 1 calc R
C13 C 0.1833(4) 0.6591(5) 0.5732(3) 0.0459(11) Uani 1 1 d .
H13 H 0.2124 0.6710 0.6355 0.055 Uiso 1 1 calc R
C14 C 0.0796(4) 0.7420(5) 0.5281(3) 0.0453(11) Uani 1 1 d .
H14 H 0.0226 0.8240 0.5529 0.054 Uiso 1 1 calc R
C15 C 0.0705(4) 0.6926(6) 0.4416(3) 0.0537(13) Uani 1 1 d .
H15 H 0.0057 0.7326 0.3949 0.064 Uiso 1 1 calc R
C16 C 0.1683(4) 0.5765(6) 0.4327(3) 0.0534(12) Uani 1 1 d .
H16 H 0.1854 0.5192 0.3787 0.064 Uiso 1 1 calc R
C17 C 0.2386(4) 0.5554(5) 0.5149(3) 0.0500(12) Uani 1 1 d .
H17 H 0.3140 0.4809 0.5288 0.060 Uiso 1 1 calc R
C18 C 0.4904(4) 0.4899(5) 0.8140(2) 0.0339(9) Uani 1 1 d .
C19 C 0.6336(4) 0.5848(5) 1.0118(2) 0.0331(9) Uani 1 1 d .
C20 C 0.9232(4) 0.9836(5) 1.0265(3) 0.0397(10) Uani 1 1 d .
C21 C 1.0500(4) 1.1027(7) 0.7788(3) 0.0668(15) Uani 1 1 d .
C22 C 0.3614(4) 0.4197(5) 0.8116(3) 0.0505(11) Uani 1 1 d .
H22A H 0.3648 0.2951 0.8090 0.076 Uiso 1 1 calc R
H22B H 0.3088 0.4630 0.7611 0.076 Uiso 1 1 calc R
H22C H 0.3256 0.4545 0.8631 0.076 Uiso 1 1 calc R
C23 C 0.6925(4) 0.4247(5) 1.0453(3) 0.0429(10) Uani 1 1 d .
H23A H 0.6645 0.3309 1.0066 0.064 Uiso 1 1 calc R
H23B H 0.6678 0.4016 1.1019 0.064 Uiso 1 1 calc R
H23C H 0.7842 0.4353 1.0494 0.064 Uiso 1 1 calc R
C24 C 0.9436(4) 1.0747(5) 1.1093(2) 0.0446(11) Uani 1 1 d .
H24A H 1.0339 1.0921 1.1256 0.067 Uiso 1 1 calc R
H24B H 0.9093 1.0070 1.1532 0.067 Uiso 1 1 calc R
H24C H 0.9010 1.1853 1.1038 0.067 Uiso 1 1 calc R
C25 C 1.1254(4) 0.9721(6) 0.7399(3) 0.0615(13) Uani 1 1 d .
H25A H 1.2110 0.9704 0.7699 0.092 Uiso 1 1 calc R
H25B H 1.1284 0.9996 0.6796 0.092 Uiso 1 1 calc R
H25C H 1.0865 0.8601 0.7444 0.092 Uiso 1 1 calc R
Fe1 Fe 0.24024(4) 0.80399(7) 0.47788(3) 0.03535(15) Uani 1 1 d .
O1 O 0.6909(2) 0.9991(3) 0.75957(15) 0.0315(6) Uani 1 1 d .
O2 O 0.4892(2) 0.6634(3) 0.82381(16) 0.0329(6) Uani 1 1 d .
O3 O 0.7055(2) 0.6603(3) 0.95712(16) 0.0297(6) Uani 1 1 d .
O4 O 0.8024(2) 1.0015(3) 0.98874(15) 0.0311(6) Uani 1 1 d .
O5 O 0.9397(2) 1.0516(4) 0.79309(18) 0.0482(7) Uani 1 1 d .
O6 O 0.3862(2) 1.1059(3) 0.66241(16) 0.0407(7) Uani 1 1 d .
O7 O 0.5837(3) 0.4124(3) 0.80785(18) 0.0462(7) Uani 1 1 d .
O8 O 0.5354(2) 0.6418(4) 1.02762(18) 0.0504(8) Uani 1 1 d .
O9 O 1.0015(3) 0.9068(4) 0.9951(2) 0.0605(9) Uani 1 1 d .
O10 O 1.0807(5) 1.2406(7) 0.7912(5) 0.222(4) Uani 1 1 d .
S1 S 0.52852(8) 0.83116(13) 0.65470(6) 0.0387(3) Uani 1 1 d .

loop_
_atom_site_aniso_label
_atom_site_aniso_U_11
_atom_site_aniso_U_22
_atom_site_aniso_U_33
_atom_site_aniso_U_23
_atom_site_aniso_U_13
_atom_site_aniso_U_12
C1 0.024(2) 0.032(2) 0.036(2) -0.0040(18) 0.0015(16) 0.0016(16)
C2 0.0205(19) 0.025(2) 0.033(2) -0.0016(16) 0.0033(16) 0.0025(14)
C3 0.0236(17) 0.0245(17) 0.0341(19) 0.000(2) 0.0073(14) 0.0067(19)
C4 0.0203(19) 0.028(2) 0.034(2) 0.0024(18) 0.0003(16) 0.0034(15)
C5 0.027(2) 0.031(2) 0.030(2) 0.0019(17) -0.0001(16) 0.0005(16)
C6 0.041(2) 0.039(2) 0.034(2) 0.0053(19) 0.0005(19) -0.0053(19)
C7 0.024(2) 0.030(2) 0.037(2) -0.0046(19) 0.0037(17) -0.0079(17)
C8 0.030(2) 0.028(2) 0.034(2) -0.0001(18) -0.0017(17) -0.0063(17)
C9 0.045(3) 0.035(2) 0.049(3) 0.006(2) 0.000(2) -0.0029(19)
C10 0.057(3) 0.055(3) 0.037(3) 0.005(2) -0.017(2) -0.022(3)
C11 0.055(3) 0.061(3) 0.035(3) -0.003(2) 0.003(2) -0.024(2)
C12 0.035(2) 0.042(3) 0.034(2) -0.0058(18) 0.0062(18) -0.0117(17)
C13 0.051(3) 0.044(3) 0.044(3) 0.001(2) 0.014(2) -0.011(2)
C14 0.037(2) 0.039(3) 0.062(3) -0.016(2) 0.015(2) -0.0065(18)
C15 0.031(2) 0.054(3) 0.074(4) -0.011(3) -0.001(2) -0.015(2)
C16 0.050(3) 0.045(3) 0.067(3) -0.022(2) 0.016(3) -0.025(2)
C17 0.044(3) 0.030(2) 0.079(4) 0.003(2) 0.017(3) -0.0011(19)
C18 0.040(2) 0.035(2) 0.026(2) -0.0003(17) 0.0035(18) -0.0004(19)
C19 0.034(2) 0.035(2) 0.029(2) 0.0021(19) -0.0009(18) -0.0094(19)
C20 0.038(3) 0.033(2) 0.046(3) 0.012(2) -0.002(2) -0.007(2)
C21 0.046(3) 0.077(4) 0.080(4) -0.027(3) 0.020(3) -0.020(3)
C22 0.045(3) 0.041(3) 0.066(3) -0.007(2) 0.007(2) -0.013(2)
C23 0.042(2) 0.039(2) 0.048(3) 0.015(2) 0.0019(19) 0.0025(19)
C24 0.049(3) 0.043(3) 0.039(3) 0.006(2) -0.006(2) -0.008(2)
C25 0.041(3) 0.095(4) 0.051(3) 0.002(3) 0.014(2) 0.001(3)
Fe1 0.0319(3) 0.0342(3) 0.0390(3) -0.0044(3) 0.0005(2) -0.0066(3)
O1 0.0307(14) 0.0358(15) 0.0274(14) 0.0036(12) 0.0003(11) -0.0030(11)
O2 0.0250(14) 0.0262(15) 0.0479(18) -0.0080(12) 0.0059(12) -0.0015(11)
O3 0.0248(13) 0.0288(14) 0.0360(15) 0.0077(11) 0.0049(11) 0.0030(11)
O4 0.0275(15) 0.0343(15) 0.0300(15) -0.0025(12) -0.0019(11) -0.0015(11)
O5 0.0322(16) 0.0532(18) 0.062(2) 0.0083(15) 0.0183(14) -0.0028(13)
O6 0.0422(16) 0.0366(16) 0.0420(17) -0.0099(14) -0.0002(13) 0.0091(13)
O7 0.0481(18) 0.0288(15) 0.064(2) 0.0016(14) 0.0150(15) 0.0077(13)
O8 0.0363(17) 0.054(2) 0.065(2) 0.0168(15) 0.0259(15) 0.0081(14)
O9 0.0332(16) 0.083(2) 0.062(2) -0.0163(18) -0.0065(14) 0.0136(16)
O10 0.146(5) 0.149(5) 0.410(10) -0.192(6) 0.189(6) -0.110(4)
S1 0.0415(5) 0.0373(6) 0.0347(6) -0.0084(5) -0.0056(4) 0.0102(5)

loop_
_atom_type_symbol
_atom_type_description
_atom_type_scat_dispersion_real
_atom_type_scat_dispersion_imag
_atom_type_scat_source
C C 0.0033 0.0016 'International Tables Vol C Tables 4.2.6.8 and 6.1.1.4'
H H 0.0000 0.0000 'International Tables Vol C Tables 4.2.6.8 and 6.1.1.4'
O O 0.0106 0.0060 'International Tables Vol C Tables 4.2.6.8 and 6.1.1.4'
S S 0.1246 0.1234 'International Tables Vol C Tables 4.2.6.8 and 6.1.1.4'
Fe Fe 0.3463 0.8444 'International Tables Vol C Tables 4.2.6.8 and 6.1.1.4'

loop_
_geom_angle_atom_site_label_1
_geom_angle_atom_site_label_2
_geom_angle_atom_site_label_3
_geom_angle
O1 C1 C2 108.8(3)
O1 C1 S1 107.1(2)
C2 C1 S1 109.6(2)
O2 C2 C3 110.0(3)
O2 C2 C1 107.2(3)
C3 C2 C1 111.1(3)
O3 C3 C4 106.9(2)
O3 C3 C2 108.0(3)
C4 C3 C2 110.0(3)
O4 C4 C3 107.9(3)
O4 C4 C5 108.3(3)
C3 C4 C5 111.6(3)
O1 C5 C6 105.7(3)
O1 C5 C4 110.3(3)
C6 C5 C4 112.4(3)
O5 C6 C5 106.4(3)
O6 C7 C8 124.5(3)
O6 C7 S1 122.3(3)
C8 C7 S1 113.2(3)
C12 C8 C9 108.5(3)
C12 C8 C7 126.8(3)
C9 C8 C7 124.7(4)
C12 C8 Fe1 69.4(2)
C9 C8 Fe1 70.2(2)
C7 C8 Fe1 124.3(3)
C10 C9 C8 106.2(4)
C10 C9 Fe1 69.5(2)
C8 C9 Fe1 68.6(2)
C11 C10 C9 109.4(4)
C11 C10 Fe1 69.7(3)
C9 C10 Fe1 70.0(2)
C12 C11 C10 108.5(4)
C12 C11 Fe1 69.4(2)
C10 C11 Fe1 70.0(2)
C11 C12 C8 107.5(4)
C11 C12 Fe1 70.2(2)
C8 C12 Fe1 69.5(2)
C14 C13 C17 107.9(4)
C14 C13 Fe1 69.9(2)
C17 C13 Fe1 69.8(2)
C13 C14 C15 108.6(4)
C13 C14 Fe1 69.8(2)
C15 C14 Fe1 69.6(2)
C16 C15 C14 108.1(4)
C16 C15 Fe1 69.9(2)
C14 C15 Fe1 69.9(2)
C15 C16 C17 107.4(4)
C15 C16 Fe1 69.6(2)
C17 C16 Fe1 69.5(2)
C13 C17 C16 108.0(4)
C13 C17 Fe1 69.7(2)
C16 C17 Fe1 69.5(3)
O7 C18 O2 122.7(4)
O7 C18 C22 126.8(4)
O2 C18 C22 110.5(3)
O8 C19 O3 123.3(3)
O8 C19 C23 126.3(4)
O3 C19 C23 110.4(3)
O9 C20 O4 123.4(4)
O9 C20 C24 125.2(4)
O4 C20 C24 111.4(4)
O10 C21 O5 120.9(5)
O10 C21 C25 124.6(5)
O5 C21 C25 114.4(4)
C12 Fe1 C8 41.14(14)
C12 Fe1 C15 155.17(17)
C8 Fe1 C15 161.00(16)
C12 Fe1 C13 125.61(16)
C8 Fe1 C13 110.71(16)
C15 Fe1 C13 68.27(18)
C12 Fe1 C17 107.72(16)
C8 Fe1 C17 124.16(16)
C15 Fe1 C17 68.29(19)
C13 Fe1 C17 40.51(16)
C12 Fe1 C14 162.75(15)
C8 Fe1 C14 126.40(16)
C15 Fe1 C14 40.50(16)
C13 Fe1 C14 40.28(16)
C17 Fe1 C14 67.83(16)
C12 Fe1 C16 120.35(17)
C8 Fe1 C16 158.28(17)
C15 Fe1 C16 40.45(17)
C13 Fe1 C16 68.56(18)
C17 Fe1 C16 40.99(18)
C14 Fe1 C16 68.05(17)
C12 Fe1 C11 40.45(15)
C8 Fe1 C11 68.31(16)
C15 Fe1 C11 119.44(18)
C13 Fe1 C11 160.20(18)
C17 Fe1 C11 122.43(18)
C14 Fe1 C11 156.23(18)
C16 Fe1 C11 104.71(17)
C12 Fe1 C10 68.20(17)
C8 Fe1 C10 68.12(15)
C15 Fe1 C10 105.74(18)
C13 Fe1 C10 159.15(18)
C17 Fe1 C10 157.77(19)
C14 Fe1 C10 122.40(18)
C16 Fe1 C10 120.68(18)
C11 Fe1 C10 40.33(17)
C12 Fe1 C9 69.42(16)
C8 Fe1 C9 41.20(14)
C15 Fe1 C9 122.56(17)
C13 Fe1 C9 124.61(18)
C17 Fe1 C9 160.59(17)
C14 Fe1 C9 108.90(17)
C16 Fe1 C9 157.38(18)
C11 Fe1 C9 68.62(18)
C10 Fe1 C9 40.52(16)
C1 O1 C5 112.8(3)
C18 O2 C2 117.4(3)
C19 O3 C3 119.7(3)
C20 O4 C4 117.6(3)
C21 O5 C6 119.9(4)
C7 S1 C1 101.26(18)

loop_
_geom_bond_atom_site_label_1
_geom_bond_atom_site_label_2
_geom_bond_distance
C1 O1 1.422(4)
C1 C2 1.518(5)
C1 S1 1.809(4)
C2 O2 1.442(4)
C2 C3 1.513(5)
C3 O3 1.446(4)
C3 C4 1.511(5)
C4 O4 1.449(4)
C4 C5 1.514(5)
C5 O1 1.434(4)
C5 C6 1.507(5)
C6 O5 1.448(4)
C7 O6 1.217(4)
C7 C8 1.460(5)
C7 S1 1.797(4)
C8 C12 1.427(5)
C8 C9 1.436(5)
C8 Fe1 2.031(3)
C9 C10 1.419(6)
C9 Fe1 2.052(4)
C10 C11 1.409(6)
C10 Fe1 2.045(4)
C11 C12 1.408(6)
C11 Fe1 2.041(4)
C12 Fe1 2.030(4)
C13 C14 1.404(6)
C13 C17 1.411(6)
C13 Fe1 2.038(4)
C14 C15 1.411(6)
C14 Fe1 2.039(4)
C15 C16 1.410(6)
C15 Fe1 2.037(4)
C16 C17 1.428(6)
C16 Fe1 2.040(4)
C17 Fe1 2.039(4)
C18 O7 1.184(4)
C18 O2 1.372(4)
C18 C22 1.484(5)
C19 O8 1.197(4)
C19 O3 1.361(4)
C19 C23 1.476(5)
C20 O9 1.189(5)
C20 O4 1.364(4)
C20 C24 1.482(6)
C21 O10 1.142(6)
C21 O5 1.293(5)
C21 C25 1.484(6)
